data_2003914
loop_
_publ_author_name
'Karolak-Wojciechowska, J.'
'Kiec-Kononowicz, K.'

_publ_section_title
(<i>Z</i>)-1-Ethyl-3-(4-chlorobenzylidene)-1,2,3,5-tetrahydroimidazo[2,1-<i>b</i>]quinazoline-2,5-dione
_journal_issue 9
_journal_name_full 'Acta Crystallographica Section C'
_journal_page_first 1833
_journal_page_last 1834
_journal_paper_doi 10.1107/S0108270195002836
_journal_volume 51
_journal_year 1995
_chemical_compound_source 'see text'
_chemical_formula_sum 'C19 H14 Cl N3 O2'
_chemical_formula_weight 351.8
_space_group_IT_number 14
_symmetry_cell_setting monoclinic
_symmetry_space_group_name_Hall '-P 2ybc'
_symmetry_space_group_name_H-M 'P 1 21/c 1'
_atom_type_scat_source 'SHELXTL/PC (Sheldrick, 1990)'
_cell_angle_alpha 90
_cell_angle_beta 90.65(3)
_cell_angle_gamma 90
_cell_formula_units_Z 4
_cell_length_a 11.918(4)
_cell_length_b 12.296(3)
_cell_length_c 11.193(5)
_cell_measurement_reflns_used 25
_cell_measurement_temperature 293
_cell_measurement_theta_max 60
_cell_measurement_theta_min 10
_cell_volume 1640.2(10)
_diffrn_measurement_device 'KUMA KM-4'
_diffrn_measurement_method '\w/2\q scans'
_diffrn_radiation_type CuK\a
_diffrn_radiation_wavelength 1.54184
_diffrn_reflns_av_R_equivalents 0.038
_diffrn_reflns_limit_h_max 15
_diffrn_reflns_limit_h_min 0
_diffrn_reflns_limit_k_max 13
_diffrn_reflns_limit_k_min 0
_diffrn_reflns_limit_l_max 14
_diffrn_reflns_limit_l_min -14
_diffrn_reflns_number 3671
_diffrn_reflns_theta_max 65
_diffrn_standards_decay_% 10
_diffrn_standards_interval_count 50
_diffrn_standards_number 2
_exptl_absorpt_coefficient_mu 2.22
_exptl_absorpt_correction_type none
_exptl_crystal_colour 'light yellow'
_exptl_crystal_density_diffrn 1.425
_exptl_crystal_description needle
_exptl_crystal_size_max 0.4
_exptl_crystal_size_mid 0.2
_exptl_crystal_size_min 0.2
_refine_diff_density_max 0.33
_refine_diff_density_min -0.46
_refine_ls_extinction_coef 'g = 0.0662'
_refine_ls_extinction_method 'empirical; F~c~^*^ = F~c~(1-gF~c~^2^/sin\w)'
_refine_ls_goodness_of_fit_obs 4.84
_refine_ls_number_parameters 227
_refine_ls_number_reflns 1893
_refine_ls_R_factor_obs 0.072
_refine_ls_shift/esd_max 0.01
_refine_ls_structure_factor_coef F
_refine_ls_weighting_details 'w =     1/\s^2^(F)'
_refine_ls_weighting_scheme calc
_refine_ls_wR_factor_obs 0.067
_reflns_number_observed 1893
_reflns_number_total 2742
_reflns_observed_criterion F>4\s(F)
_cod_data_source_file ka1109.cif
_cod_data_source_block ka1109a
_cod_depositor_comments
;
The following automatic conversions were performed:

'_refine_ls_weighting_scheme' value ' w = 1/\s^2^(F)' was changed to
'calc'. New tag '_refine_ls_weighting_details' was created. The value
of the new tag was set to 'w = 1/\s^2^(F)'.

Automatic conversion script
Id: cif_fix_values 3143 2015-03-26 13:38:13Z robertas 
;
_cod_original_cell_volume 1640.1(5)
_cod_original_sg_symbol_H-M 'P 21/c'
_cod_database_code 2003914

loop_
_symmetry_equiv_pos_as_xyz
x,y,z
x,1/2-y,1/2+z
-x,-y,-z
-x,1/2+y,1/2-z

loop_
_atom_site_label
_atom_site_fract_x
_atom_site_fract_y
_atom_site_fract_z
_atom_site_U_iso_or_equiv
Cl .5265(1) .6431(2) .0978(1) .092(1)
O1 1.0741(3) .9032(3) -.3418(3) .071(1)
O2 .9412(3) .8881(3) .1057(3) .060(1)
N1 1.0770(3) .8639(3) -.0335(3) .048(1)
N3 1.1966(3) .8946(3) -.1826(3) .051(1)
N4 1.2729(3) .8834(3) .0117(3) .055(1)
C2 1.1879(3) .8794(4) -.0598(4) .049(1)
C4 1.0923(4) .8906(4) -.2358(4) .055(1)
C5 1.0112(4) .8652(4) -.1406(4) .050(1)
C6 .9055(4) .8432(4) -.1649(4) .052(1)
C7 1.0393(4) .8782(4) .0848(4) .047(1)
C8 1.1323(4) .8783(4) .1702(4) .050(1)
C9 1.1072(4) .8823(4) .2927(4) .061(1)
C10 1.1937(5) .8818(4) .3750(4) .070(2)
C11 1.3026(5) .8763(5) .3378(5) .076(2)
C12 1.3301(4) .8752(5) .2183(4) .067(1)
C13 1.2415(4) .8763(4) .1331(4) .054(1)
C14 1.3006(4) .9200(5) -.2425(4) .065(2)
C15 1.3261(5) 1.0405(6) -.2337(5) .091(2)
C16 .8146(3) .7961(4) -.0952(4) .048(1)
C17 .7059(4) .8300(4) -.1175(4) .058(1)
C18 .6172(4) .7848(5) -.0558(4) .063(1)
C19 .6375(4) .7008(5) .0228(4) .057(1)
C20 .7438(4) .6644(4) .0435(4) .059(1)
C21 .8325(4) .7112(4) -.0145(4) .054(1)
H6 .883 .862 -.245 .07
H9 1.031 .886 .318 .08
H10 1.178 .885 .459 .09
H11 1.362 .873 .397 .10
H12 1.407 .874 .194 .09
H141 1.361 .880 -.205 .09
H142 1.294 .900 -.325 .09
H151 1.395 1.055 -.274 .12
H152 1.333 1.061 -.151 .12
H153 1.266 1.081 -.271 .12
H17 .692 .885 -.177 .08
H18 .542 .812 -.067 .09
H20 .757 .606 .099 .08
H21 .908 .686 .000 .07

loop_
_geom_angle_atom_site_label_1
_geom_angle_atom_site_label_2
_geom_angle_atom_site_label_3
_geom_angle
_geom_angle_publ_flag
C2 N1 C5 109.9(4) yes
C2 N1 C7 120.1(4) yes
C5 N1 C7 127.5(4) yes
C2 N3 C4 110.3(4) no
C2 N3 C14 124.0(4) no
C4 N3 C14 125.6(4) no
C2 N4 C13 112.4(4) yes
N1 C2 N3 108.3(4) yes
N1 C2 N4 128.8(4) yes
N3 C2 N4 122.9(4) yes
O1 C4 N3 124.8(4) no
O1 C4 C5 128.3(4) no
N3 C4 C5 106.9(4) no
N1 C5 C4 104.5(4) no
N1 C5 C6 133.6(4) no
C4 C5 C6 121.8(4) no
C5 C6 C16 133.3(4) no
O2 C7 N1 121.0(4) no
O2 C7 C8 127.4(4) no
N1 C7 C8 111.6(4) no
C7 C8 C9 118.1(4) no
C7 C8 C13 121.3(4) no
C9 C8 C13 120.6(4) no
C8 C9 C10 119.1(4) no
C9 C10 C11 120.2(5) no
C10 C11 C12 122.1(5) no
C11 C12 C13 118.0(5) no
N4 C13 C8 123.5(4) no
N4 C13 C12 116.4(4) no
C8 C13 C12 120.0(4) no
N3 C14 C15 110.6(4) no
C6 C16 C17 118.9(4) no
C6 C16 C21 122.2(4) no
C17 C16 C21 118.6(4) no
C16 C17 C18 120.6(4) no
C17 C18 C19 119.3(5) no
Cl C19 C18 119.3(4) no
Cl C19 C20 119.9(4) no
C18 C19 C20 120.8(5) no
C19 C20 C21 120.1(5) no
C16 C21 C20 120.4(4) no

loop_
_geom_bond_atom_site_label_1
_geom_bond_atom_site_label_2
_geom_bond_distance
_geom_bond_publ_flag
Cl C19 1.727(5) no
O1 C4 1.214(6) yes
O2 C7 1.201(6) yes
N1 C2 1.371(5) yes
N1 C5 1.425(6) yes
N1 C7 1.414(6) yes
N3 C2 1.392(6) yes
N3 C4 1.373(6) yes
N3 C14 1.450(6) yes
N4 C2 1.285(5) yes
N4 C13 1.416(6) yes
C4 C5 1.480(7) yes
C5 C6 1.314(7) yes
C6 C16 1.462(6) no
C7 C8 1.455(7) yes
C8 C9 1.408(6) yes
C8 C13 1.371(7) yes
C9 C10 1.375(7) yes
C10 C11 1.369(8) yes
C11 C12 1.381(7) yes
C12 C13 1.415(7) yes
C14 C15 1.516(10) no
C16 C17 1.381(6) no
C16 C21 1.395(7) no
C17 C18 1.386(7) no
C18 C19 1.376(8) no
C19 C20 1.361(7) no
C20 C21 1.373(7) no

loop_
_geom_torsion_atom_site_label_1
_geom_torsion_atom_site_label_2
_geom_torsion_atom_site_label_3
_geom_torsion_atom_site_label_4
_geom_torsion
_geom_torsion_publ_flag
N1 C5 C6 C16 -8.5(9) yes
